data_7718722
loop_
_publ_author_name
'Riethmann, Melanie'
'F&#xf6;hrenbacher, Steffen A'
'Luz, Christian'
'Ignat'ev, Nikolai V.'
'Finze, Maik'
'Radius, Udo'

_publ_section_title
;
 Tris(pentafluoroethyl)difluorophosphorane for fluoride abstraction and
 ligand exchange reactions of N-heterocyclic carbene and cyclic
 alkyl(amino)carbene copper(I) fluorides.
;
_journal_issue 23
_journal_name_full 'Dalton transactions (Cambridge, England : 2003)'
_journal_page_first 9310
_journal_page_last 9328
_journal_paper_doi 10.1039/d5dt00904a
_journal_volume 54
_journal_year 2025
_chemical_formula_moiety 'C39 H47 Cu N3, C6 F18 P'
_chemical_formula_sum 'C45 H47 Cu F18 N3 P'
_chemical_formula_weight 1066.36
_space_group_crystal_system monoclinic
_space_group_IT_number 14
_space_group_name_Hall '-P 2yn'
_space_group_name_H-M_alt 'P 1 21/n 1'
_atom_sites_solution_hydrogens geom
_audit_creation_method SHELXL-2018/3
_audit_update_record
;
2025-04-16 deposited with the CCDC.	2025-05-15 downloaded from the CCDC.
;
_cell_angle_alpha 90
_cell_angle_beta 96.4180(10)
_cell_angle_gamma 90
_cell_formula_units_Z 4
_cell_length_a 12.75280(10)
_cell_length_b 21.8800(2)
_cell_length_c 16.76400(10)
_cell_measurement_reflns_used 43337
_cell_measurement_temperature 99.9(5)
_cell_measurement_theta_max 77.0670
_cell_measurement_theta_min 3.3560
_cell_volume 4648.36(6)
_computing_cell_refinement 'CrysAlisPro 1.171.40.61a (Rigaku OD, 2019)'
_computing_data_collection 'CrysAlisPro 1.171.40.61a (Rigaku OD, 2019)'
_computing_data_reduction 'CrysAlisPro 1.171.40.61a (Rigaku OD, 2019)'
_computing_molecular_graphics 'SHELXL-2018/3 (Sheldrick, 2018)'
_computing_publication_material 'SHELXL-2018/3 (Sheldrick, 2018)'
_computing_structure_refinement 'SHELXL-2018/3 (Sheldrick, 2018)'
_computing_structure_solution 'SHELXT 2014/5 (Sheldrick, 2014)'
_diffrn_ambient_temperature 100(2)
_diffrn_measured_fraction_theta_full 0.999
_diffrn_measured_fraction_theta_max 0.997
_diffrn_measurement_device_type 'XtaLAB Synergy, Dualflex, HyPix'
_diffrn_measurement_method '\w scans'
_diffrn_radiation_type CuK\a
_diffrn_radiation_wavelength 1.54184
_diffrn_reflns_av_R_equivalents 0.0451
_diffrn_reflns_av_unetI/netI 0.0250
_diffrn_reflns_Laue_measured_fraction_full 0.999
_diffrn_reflns_Laue_measured_fraction_max 0.997
_diffrn_reflns_limit_h_max 15
_diffrn_reflns_limit_h_min -14
_diffrn_reflns_limit_k_max 26
_diffrn_reflns_limit_k_min -27
_diffrn_reflns_limit_l_max 20
_diffrn_reflns_limit_l_min -20
_diffrn_reflns_number 69991
_diffrn_reflns_point_group_measured_fraction_full 0.999
_diffrn_reflns_point_group_measured_fraction_max 0.997
_diffrn_reflns_theta_full 72.000
_diffrn_reflns_theta_max 74.498
_diffrn_reflns_theta_min 3.334
_diffrn_source 'micro-focus sealed X-ray tube'
_exptl_absorpt_coefficient_mu 1.971
_exptl_absorpt_correction_T_max 1.000
_exptl_absorpt_correction_T_min 0.707
_exptl_absorpt_correction_type gaussian
_exptl_absorpt_process_details
;
CrysAlisPro 1.171.40.61a (Rigaku Oxford Diffraction, 2019)
Numerical absorption correction based on gaussian integration over
			a multifaceted crystal model
Empirical absorption correction using spherical harmonics,
 implemented in SCALE3 ABSPACK scaling algorithm.
;
_exptl_crystal_colour colourless
_exptl_crystal_density_diffrn 1.524
_exptl_crystal_description block
_exptl_crystal_F_000 2176
_exptl_crystal_size_max 0.189
_exptl_crystal_size_mid 0.090
_exptl_crystal_size_min 0.063
_refine_diff_density_max 0.848
_refine_diff_density_min -0.397
_refine_diff_density_rms 0.052
_refine_ls_extinction_method none
_refine_ls_goodness_of_fit_ref 1.049
_refine_ls_hydrogen_treatment constr
_refine_ls_matrix_type full
_refine_ls_number_parameters 847
_refine_ls_number_reflns 9467
_refine_ls_number_restraints 1182
_refine_ls_restrained_S_all 1.044
_refine_ls_R_factor_all 0.0416
_refine_ls_R_factor_gt 0.0375
_refine_ls_shift/su_max 0.002
_refine_ls_shift/su_mean 0.000
_refine_ls_structure_factor_coef Fsqd
_refine_ls_weighting_details 'w=1/[\s^2^(Fo^2^)+(0.0455P)^2^+3.6779P] where P=(Fo^2^+2Fc^2^)/3'
_refine_ls_weighting_scheme calc
_refine_ls_wR_factor_gt 0.0970
_refine_ls_wR_factor_ref 0.0996
_reflns_Friedel_coverage 0.000
_reflns_number_gt 8483
_reflns_number_total 9467
_reflns_threshold_expression 'I > 2\s(I)'
_cod_data_source_file d5dt00904a2.cif
_cod_data_source_block compound_21
_cod_depositor_comments 'Adding full bibliography for 7718712--7718728.cif.'
_cod_original_sg_symbol_H-M 'P 21/n'
_cod_database_code 7718722
_shelx_shelxl_version_number 2018/3
_shelx_space_group_comment
;
The symmetry employed for this shelxl refinement is uniquely defined
by the following loop, which should always be used as a source of
symmetry information in preference to the above space-group names.
They are only intended as comments.
;

loop_
_space_group_symop_operation_xyz
'x, y, z'
'-x+1/2, y+1/2, -z+1/2'
'-x, -y, -z'
'x-1/2, -y-1/2, z-1/2'

loop_
_atom_site_label
_atom_site_type_symbol
_atom_site_fract_x
_atom_site_fract_y
_atom_site_fract_z
_atom_site_U_iso_or_equiv
_atom_site_adp_type
_atom_site_occupancy
_atom_site_site_symmetry_order
_atom_site_calc_flag
_atom_site_refinement_flags_posn
_atom_site_refinement_flags_adp
_atom_site_refinement_flags_occupancy
_atom_site_disorder_assembly
_atom_site_disorder_group
Cu1 Cu 0.17519(2) 0.20087(2) 0.73370(2) 0.02064(8) Uani 1 1 d . . . . .
N1 N 0.13285(11) 0.13910(7) 0.80752(9) 0.0226(3) Uani 1 1 d . . . . .
H1 H 0.070309 0.116193 0.781477 0.027 Uiso 1 1 calc R U . . .
C1_1 C 0.22300(13) 0.26204(8) 0.66860(10) 0.0199(3) Uani 1 1 d . . . . .
N1_1 N 0.20024(12) 0.32245(7) 0.66481(9) 0.0218(3) Uani 1 1 d . . . . .
C2_1 C 0.25031(15) 0.35085(8) 0.60573(11) 0.0259(4) Uani 1 1 d . . . . .
H2_1 H 0.245719 0.392836 0.591344 0.031 Uiso 1 1 calc R U . . .
N2_1 N 0.28922(11) 0.25343(6) 0.61156(8) 0.0204(3) Uani 1 1 d . . . . .
C3_1 C 0.30684(15) 0.30753(8) 0.57250(11) 0.0253(4) Uani 1 1 d . . . . .
H3_1 H 0.350211 0.313073 0.530536 0.030 Uiso 1 1 calc R U . . .
C4_1 C 0.12725(14) 0.35178(8) 0.71262(11) 0.0237(4) Uani 1 1 d . . . . .
C5_1 C 0.01906(15) 0.34496(9) 0.68844(12) 0.0295(4) Uani 1 1 d . . . . .
C6_1 C -0.05024(16) 0.37364(10) 0.73534(14) 0.0365(5) Uani 1 1 d . . . . .
H6_1 H -0.124152 0.370490 0.720556 0.044 Uiso 1 1 calc R U . . .
C7_1 C -0.01307(17) 0.40643(10) 0.80271(14) 0.0374(5) Uani 1 1 d . . . . .
H7_1 H -0.061623 0.425072 0.834250 0.045 Uiso 1 1 calc R U . . .
C8_1 C 0.09423(17) 0.41256(9) 0.82502(13) 0.0330(4) Uani 1 1 d . . . . .
H8_1 H 0.118316 0.435408 0.871683 0.040 Uiso 1 1 calc R U . . .
C9_1 C 0.16750(15) 0.38573(9) 0.78006(11) 0.0264(4) Uani 1 1 d . . . . .
C10_1 C -0.02190(17) 0.31044(10) 0.61247(14) 0.0376(5) Uani 1 1 d . . . . .
H10_1 H 0.038769 0.287480 0.594029 0.045 Uiso 1 1 calc R U . . .
C11_1 C -0.1065(3) 0.26420(13) 0.62695(19) 0.0634(8) Uani 1 1 d . . . . .
H11A_1 H -0.123801 0.239479 0.578512 0.095 Uiso 1 1 calc R U . . .
H11B_1 H -0.169879 0.285719 0.639843 0.095 Uiso 1 1 calc R U . . .
H11C_1 H -0.080493 0.237551 0.671832 0.095 Uiso 1 1 calc R U . . .
C12_1 C -0.0619(2) 0.35524(12) 0.54595(15) 0.0494(6) Uani 1 1 d . . . . .
H12A_1 H -0.081891 0.332679 0.496058 0.074 Uiso 1 1 calc R U . . .
H12B_1 H -0.005978 0.384533 0.537717 0.074 Uiso 1 1 calc R U . . .
H12C_1 H -0.123455 0.377218 0.561419 0.074 Uiso 1 1 calc R U . . .
C13_1 C 0.28572(15) 0.39244(10) 0.80362(12) 0.0324(4) Uani 1 1 d . . . . .
H13_1 H 0.320458 0.392393 0.753015 0.039 Uiso 1 1 calc R U . . .
C14_1 C 0.32881(18) 0.33799(11) 0.85366(15) 0.0444(6) Uani 1 1 d . . . . .
H14A_1 H 0.405711 0.341427 0.864419 0.067 Uiso 1 1 calc R U . . .
H14B_1 H 0.310618 0.300093 0.824161 0.067 Uiso 1 1 calc R U . . .
H14C_1 H 0.297817 0.337446 0.904575 0.067 Uiso 1 1 calc R U . . .
C15_1 C 0.31690(19) 0.45169(11) 0.84812(14) 0.0428(5) Uani 1 1 d . . . . .
H15A_1 H 0.393991 0.454901 0.856500 0.064 Uiso 1 1 calc R U . . .
H15B_1 H 0.288794 0.451645 0.900193 0.064 Uiso 1 1 calc R U . . .
H15C_1 H 0.287926 0.486571 0.816247 0.064 Uiso 1 1 calc R U . . .
C16_1 C 0.33887(14) 0.19543(8) 0.59912(10) 0.0206(3) Uani 1 1 d . . . . .
C17_1 C 0.43354(14) 0.18195(8) 0.64627(10) 0.0223(3) Uani 1 1 d . . . . .
C18_1 C 0.47920(15) 0.12527(9) 0.63468(11) 0.0272(4) Uani 1 1 d . . . . .
H18_1 H 0.543434 0.114441 0.665707 0.033 Uiso 1 1 calc R U . . .
C19_1 C 0.43191(16) 0.08437(9) 0.57825(12) 0.0300(4) Uani 1 1 d . . . . .
H19_1 H 0.463985 0.045850 0.571216 0.036 Uiso 1 1 calc R U . . .
C20_1 C 0.33856(15) 0.09926(9) 0.53226(12) 0.0293(4) Uani 1 1 d . . . . .
H20_1 H 0.307414 0.070841 0.493827 0.035 Uiso 1 1 calc R U . . .
C21_1 C 0.28937(14) 0.15550(8) 0.54149(11) 0.0253(4) Uani 1 1 d . . . . .
C22_1 C 0.48647(14) 0.22615(9) 0.70860(11) 0.0260(4) Uani 1 1 d . . . . .
H22_1 H 0.446449 0.265525 0.703794 0.031 Uiso 1 1 calc R U . . .
C23_1 C 0.48235(17) 0.20148(9) 0.79374(12) 0.0318(4) Uani 1 1 d . . . . .
H23A_1 H 0.518429 0.230015 0.832666 0.048 Uiso 1 1 calc R U . . .
H23B_1 H 0.517380 0.161579 0.798899 0.048 Uiso 1 1 calc R U . . .
H23C_1 H 0.408610 0.197050 0.804096 0.048 Uiso 1 1 calc R U . . .
C24_1 C 0.60044(17) 0.23945(12) 0.69357(14) 0.0411(5) Uani 1 1 d . . . . .
H24A_1 H 0.631558 0.269014 0.733302 0.062 Uiso 1 1 calc R U . . .
H24B_1 H 0.601323 0.256384 0.639523 0.062 Uiso 1 1 calc R U . . .
H24C_1 H 0.641427 0.201482 0.698244 0.062 Uiso 1 1 calc R U . . .
C25_1 C 0.18404(16) 0.17038(10) 0.49364(12) 0.0338(4) Uani 1 1 d . . . . .
H25_1 H 0.172478 0.215471 0.496996 0.041 Uiso 1 1 calc R U . . .
C26_1 C 0.18114(18) 0.15320(11) 0.40462(13) 0.0383(5) Uani 1 1 d . . . . .
H26A_1 H 0.114435 0.167026 0.375526 0.057 Uiso 1 1 calc R U . . .
H26B_1 H 0.186963 0.108738 0.399564 0.057 Uiso 1 1 calc R U . . .
H26C_1 H 0.240187 0.172861 0.381953 0.057 Uiso 1 1 calc R U . . .
C27_1 C 0.09475(18) 0.13835(16) 0.53067(15) 0.0547(7) Uani 1 1 d . . . . .
H27A_1 H 0.026835 0.150565 0.501931 0.082 Uiso 1 1 calc R U . . .
H27B_1 H 0.096929 0.149953 0.587294 0.082 Uiso 1 1 calc R U . . .
H27C_1 H 0.103187 0.093986 0.526550 0.082 Uiso 1 1 calc R U . . .
C1_2 C 0.09866(14) 0.18267(8) 0.86538(11) 0.0245(4) Uani 1 1 d . . . . .
C2_2 C -0.00586(16) 0.20180(10) 0.85513(13) 0.0322(4) Uani 1 1 d . . . . .
H2_2 H -0.055130 0.182760 0.816205 0.039 Uiso 1 1 calc R U . . .
C3_2 C -0.03752(18) 0.24880(10) 0.90212(14) 0.0386(5) Uani 1 1 d . . . . .
H3_2 H -0.108835 0.262145 0.895028 0.046 Uiso 1 1 calc R U . . .
C4_2 C 0.03316(19) 0.27653(10) 0.95913(13) 0.0381(5) Uani 1 1 d . . . . .
H4_2 H 0.010915 0.309084 0.990756 0.046 Uiso 1 1 calc R U . . .
C5_2 C 0.13677(18) 0.25655(10) 0.96992(13) 0.0374(5) Uani 1 1 d . . . . .
H5_2 H 0.185446 0.275133 1.009684 0.045 Uiso 1 1 calc R U . . .
C6_2 C 0.17015(16) 0.20958(9) 0.92309(12) 0.0304(4) Uani 1 1 d . . . . .
H6_2 H 0.241351 0.196038 0.930589 0.036 Uiso 1 1 calc R U . . .
C1_3 C 0.21707(14) 0.09571(8) 0.83553(11) 0.0224(3) Uani 1 1 d . . . . .
C2_3 C 0.29324(16) 0.08283(8) 0.78560(12) 0.0285(4) Uani 1 1 d . . . . .
H2_3 H 0.290687 0.101987 0.734561 0.034 Uiso 1 1 calc R U . . .
C3_3 C 0.37375(17) 0.04177(9) 0.81010(14) 0.0348(4) Uani 1 1 d . . . . .
H3_3 H 0.426035 0.032714 0.775699 0.042 Uiso 1 1 calc R U . . .
C4_3 C 0.37760(17) 0.01420(9) 0.88443(13) 0.0354(5) Uani 1 1 d . . . . .
H4_3 H 0.433063 -0.013404 0.901611 0.042 Uiso 1 1 calc R U . . .
C5_3 C 0.30046(18) 0.02689(9) 0.93377(13) 0.0355(5) Uani 1 1 d . . . . .
H5_3 H 0.303040 0.007687 0.984776 0.043 Uiso 1 1 calc R U . . .
C6_3 C 0.21913(16) 0.06746(9) 0.90957(11) 0.0295(4) Uani 1 1 d . . . . .
H6_3 H 0.165756 0.075659 0.943363 0.035 Uiso 1 1 calc R U . . .
C1_4 C 0.6488(4) 0.5773(2) 0.8080(3) 0.0216(8) Uani 0.607(4) 1 d . U P A 1
C2_4 C 0.6919(7) 0.5577(7) 0.8947(9) 0.0427(13) Uani 0.607(4) 1 d . U P A 1
C3_4 C 0.6219(3) 0.44936(16) 0.6469(2) 0.0271(7) Uani 0.607(4) 1 d . U P A 1
C4_4 C 0.5132(3) 0.41798(15) 0.6375(2) 0.0326(7) Uani 0.607(4) 1 d . U P A 1
C5_4 C 0.7737(5) 0.5417(5) 0.6768(6) 0.0215(10) Uani 0.607(4) 1 d . U P A 1
C6_4 C 0.7695(10) 0.5907(6) 0.6183(7) 0.0237(12) Uani 0.607(4) 1 d . U P A 1
F1_4 F 0.5660(6) 0.5624(3) 0.6690(3) 0.0289(8) Uani 0.607(4) 1 d . U P A 1
F2_4 F 0.7319(2) 0.46986(16) 0.7834(2) 0.0278(6) Uani 0.607(4) 1 d . U P A 1
F3_4 F 0.5550(3) 0.4839(2) 0.7731(4) 0.0296(8) Uani 0.607(4) 1 d . U P A 1
F4_4 F 0.7048(5) 0.6275(2) 0.7897(4) 0.0241(7) Uani 0.607(4) 1 d . U P A 1
F5_4 F 0.5565(4) 0.5973(3) 0.8177(2) 0.0292(7) Uani 0.607(4) 1 d . U P A 1
F6_4 F 0.6313(5) 0.5133(4) 0.9246(6) 0.0634(17) Uani 0.607(4) 1 d . U P A 1
F7_4 F 0.7937(6) 0.5350(3) 0.8913(4) 0.0574(15) Uani 0.607(4) 1 d . U P A 1
F8_4 F 0.6810(9) 0.6058(8) 0.9434(9) 0.049(2) Uani 0.607(4) 1 d . U P A 1
F9_4 F 0.6913(3) 0.40120(15) 0.6580(2) 0.0323(6) Uani 0.607(4) 1 d . U P A 1
F10_4 F 0.6301(5) 0.4729(4) 0.5719(5) 0.0301(10) Uani 0.607(4) 1 d . U P A 1
F11_4 F 0.5058(3) 0.38303(18) 0.5710(3) 0.0408(8) Uani 0.607(4) 1 d . U P A 1
F12_4 F 0.5006(3) 0.38218(14) 0.6996(2) 0.0375(6) Uani 0.607(4) 1 d . U P A 1
F13_4 F 0.4345(3) 0.45830(19) 0.6284(3) 0.0386(8) Uani 0.607(4) 1 d . U P A 1
F14_4 F 0.7957(4) 0.4883(3) 0.6365(4) 0.0348(11) Uani 0.607(4) 1 d . U P A 1
F15_4 F 0.8463(6) 0.5610(3) 0.7399(4) 0.0284(10) Uani 0.607(4) 1 d . U P A 1
F16_4 F 0.6988(8) 0.5806(5) 0.5519(7) 0.0265(12) Uani 0.607(4) 1 d . U P A 1
F17_4 F 0.8643(9) 0.5932(6) 0.5916(7) 0.0298(13) Uani 0.607(4) 1 d . U P A 1
F18_4 F 0.7548(10) 0.6455(7) 0.6515(9) 0.0296(16) Uani 0.607(4) 1 d . U P A 1
P1_4 P 0.6523(2) 0.5131(2) 0.7301(3) 0.0259(5) Uani 0.607(4) 1 d . U P A 1
C1_5 C 0.6717(8) 0.5677(5) 0.8190(6) 0.0390(13) Uani 0.393(4) 1 d . U P A 2
C2_5 C 0.7102(10) 0.5591(10) 0.8979(13) 0.0341(13) Uani 0.393(4) 1 d . U P A 2
C3_5 C 0.5709(5) 0.4647(3) 0.6369(3) 0.0269(9) Uani 0.393(4) 1 d . U P A 2
C4_5 C 0.5868(4) 0.3957(2) 0.6444(4) 0.0325(10) Uani 0.393(4) 1 d . U P A 2
C5_5 C 0.7568(10) 0.5378(8) 0.6793(10) 0.0243(12) Uani 0.393(4) 1 d . U P A 2
C6_5 C 0.7585(15) 0.5959(9) 0.6123(11) 0.0221(13) Uani 0.393(4) 1 d . U P A 2
F1_5 F 0.5769(10) 0.5664(6) 0.6883(5) 0.0440(18) Uani 0.393(4) 1 d . U P A 2
F2_5 F 0.7002(5) 0.4612(3) 0.7684(4) 0.0416(13) Uani 0.393(4) 1 d . U P A 2
F3_5 F 0.5271(6) 0.4962(4) 0.7651(6) 0.0393(15) Uani 0.393(4) 1 d . U P A 2
F4_5 F 0.7228(9) 0.6174(5) 0.8010(7) 0.049(2) Uani 0.393(4) 1 d . U P A 2
F5_5 F 0.5427(8) 0.5929(5) 0.8350(6) 0.062(2) Uani 0.393(4) 1 d . U P A 2
F6_5 F 0.6568(6) 0.5123(5) 0.9262(8) 0.0282(11) Uani 0.393(4) 1 d . U P A 2
F7_5 F 0.8078(8) 0.5480(5) 0.9028(5) 0.0347(13) Uani 0.393(4) 1 d . U P A 2
F8_5 F 0.7044(13) 0.6062(11) 0.9464(13) 0.0377(18) Uani 0.393(4) 1 d . U P A 2
F9_5 F 0.6857(5) 0.3790(2) 0.6479(5) 0.0455(13) Uani 0.393(4) 1 d . U P A 2
F10_5 F 0.6043(8) 0.4811(6) 0.5663(9) 0.0370(19) Uani 0.393(4) 1 d . U P A 2
F11_5 F 0.5372(5) 0.3667(3) 0.5815(5) 0.0448(13) Uani 0.393(4) 1 d . U P A 2
F12_5 F 0.5471(4) 0.3741(2) 0.7100(3) 0.0442(11) Uani 0.393(4) 1 d . U P A 2
F13_5 F 0.4656(4) 0.4725(3) 0.6264(5) 0.0382(12) Uani 0.393(4) 1 d . U P A 2
F14_5 F 0.8226(6) 0.4963(5) 0.6450(6) 0.0223(11) Uani 0.393(4) 1 d . U P A 2
F15_5 F 0.8453(11) 0.5471(5) 0.7305(7) 0.0383(19) Uani 0.393(4) 1 d . U P A 2
F16_5 F 0.6836(13) 0.5908(7) 0.5563(12) 0.0279(19) Uani 0.393(4) 1 d . U P A 2
F17_5 F 0.8504(14) 0.6010(9) 0.5801(11) 0.0294(18) Uani 0.393(4) 1 d . U P A 2
F18_5 F 0.7367(15) 0.6485(11) 0.6429(13) 0.0253(18) Uani 0.393(4) 1 d . U P A 2
P1_5 P 0.6297(4) 0.5147(3) 0.7226(4) 0.0219(7) Uani 0.393(4) 1 d . U P A 2

loop_
_atom_site_aniso_label
_atom_site_aniso_U_11
_atom_site_aniso_U_22
_atom_site_aniso_U_33
_atom_site_aniso_U_23
_atom_site_aniso_U_13
_atom_site_aniso_U_12
Cu1 0.02189(13) 0.02130(14) 0.01901(13) 0.00261(9) 0.00351(9) 0.00161(9)
N1 0.0212(7) 0.0265(7) 0.0205(7) 0.0001(6) 0.0036(6) -0.0014(6)
C1_1 0.0200(8) 0.0213(8) 0.0176(8) 0.0006(6) -0.0008(6) 0.0020(6)
N1_1 0.0264(7) 0.0190(7) 0.0195(7) 0.0017(5) 0.0007(6) 0.0038(6)
C2_1 0.0374(10) 0.0199(8) 0.0204(8) 0.0033(7) 0.0029(7) 0.0003(7)
N2_1 0.0243(7) 0.0188(7) 0.0181(7) 0.0012(5) 0.0020(5) 0.0011(5)
C3_1 0.0350(10) 0.0214(8) 0.0199(8) 0.0031(7) 0.0049(7) -0.0029(7)
C4_1 0.0266(9) 0.0206(8) 0.0240(8) 0.0031(7) 0.0031(7) 0.0064(7)
C5_1 0.0281(9) 0.0237(9) 0.0351(10) 0.0018(8) -0.0036(8) 0.0073(7)
C6_1 0.0250(9) 0.0333(10) 0.0508(13) 0.0016(9) 0.0021(9) 0.0082(8)
C7_1 0.0344(11) 0.0342(11) 0.0456(12) -0.0010(9) 0.0125(9) 0.0096(9)
C8_1 0.0369(11) 0.0317(10) 0.0315(10) -0.0047(8) 0.0083(8) 0.0038(8)
C9_1 0.0285(9) 0.0269(9) 0.0240(9) 0.0005(7) 0.0037(7) 0.0029(7)
C10_1 0.0307(10) 0.0346(11) 0.0441(12) -0.0058(9) -0.0108(9) 0.0050(8)
C11_1 0.080(2) 0.0432(14) 0.0613(17) 0.0049(12) -0.0167(15) -0.0239(14)
C12_1 0.0525(14) 0.0499(14) 0.0419(13) 0.0027(11) -0.0127(11) -0.0083(11)
C13_1 0.0278(10) 0.0457(12) 0.0241(9) -0.0068(8) 0.0044(7) -0.0021(8)
C14_1 0.0353(11) 0.0443(13) 0.0497(13) -0.0130(10) -0.0123(10) 0.0093(9)
C15_1 0.0437(12) 0.0431(12) 0.0398(12) 0.0006(10) -0.0023(10) -0.0116(10)
C16_1 0.0244(8) 0.0182(8) 0.0201(8) 0.0011(6) 0.0064(6) -0.0001(6)
C17_1 0.0240(8) 0.0224(8) 0.0212(8) 0.0009(7) 0.0057(7) -0.0007(7)
C18_1 0.0283(9) 0.0264(9) 0.0272(9) 0.0017(7) 0.0043(7) 0.0043(7)
C19_1 0.0375(10) 0.0206(9) 0.0332(10) -0.0006(7) 0.0094(8) 0.0034(7)
C20_1 0.0326(10) 0.0231(9) 0.0326(10) -0.0072(7) 0.0052(8) -0.0022(7)
C21_1 0.0260(9) 0.0261(9) 0.0241(9) -0.0020(7) 0.0045(7) -0.0022(7)
C22_1 0.0249(9) 0.0265(9) 0.0259(9) -0.0024(7) -0.0005(7) 0.0002(7)
C23_1 0.0355(10) 0.0338(10) 0.0250(9) -0.0015(8) -0.0017(8) 0.0019(8)
C24_1 0.0303(11) 0.0511(13) 0.0420(12) -0.0123(10) 0.0054(9) -0.0110(9)
C25_1 0.0306(10) 0.0361(11) 0.0327(10) -0.0102(8) -0.0047(8) 0.0031(8)
C26_1 0.0399(11) 0.0427(12) 0.0307(10) -0.0022(9) -0.0031(9) -0.0045(9)
C27_1 0.0277(11) 0.101(2) 0.0343(12) -0.0181(13) 0.0002(9) -0.0069(12)
C1_2 0.0263(9) 0.0262(9) 0.0220(8) 0.0031(7) 0.0078(7) -0.0006(7)
C2_2 0.0279(10) 0.0369(11) 0.0323(10) 0.0011(8) 0.0055(8) 0.0017(8)
C3_2 0.0359(11) 0.0404(12) 0.0419(12) 0.0046(9) 0.0142(9) 0.0103(9)
C4_2 0.0511(13) 0.0333(11) 0.0336(11) -0.0007(9) 0.0207(9) 0.0068(9)
C5_2 0.0445(12) 0.0400(11) 0.0286(10) -0.0070(9) 0.0080(9) -0.0012(9)
C6_2 0.0284(9) 0.0361(10) 0.0271(9) -0.0033(8) 0.0045(7) 0.0002(8)
C1_3 0.0238(8) 0.0196(8) 0.0235(8) 0.0007(6) 0.0023(7) -0.0050(6)
C2_3 0.0343(10) 0.0230(9) 0.0295(9) 0.0047(7) 0.0091(8) 0.0020(7)
C3_3 0.0366(11) 0.0254(9) 0.0440(12) 0.0025(8) 0.0118(9) 0.0039(8)
C4_3 0.0402(11) 0.0203(9) 0.0440(12) 0.0025(8) -0.0025(9) 0.0014(8)
C5_3 0.0500(12) 0.0256(9) 0.0296(10) 0.0065(8) -0.0014(9) -0.0015(9)
C6_3 0.0380(10) 0.0263(9) 0.0247(9) 0.0029(7) 0.0057(8) -0.0034(8)
C1_4 0.0228(16) 0.0215(15) 0.0196(15) 0.0049(11) -0.0008(12) 0.0092(11)
C2_4 0.055(3) 0.0411(19) 0.0313(19) -0.0014(16) 0.001(3) -0.001(3)
C3_4 0.0249(15) 0.0256(14) 0.0310(14) -0.0021(11) 0.0048(12) -0.0010(12)
C4_4 0.0264(15) 0.0295(14) 0.0417(16) -0.0014(12) 0.0027(12) 0.0001(12)
C5_4 0.018(2) 0.0239(18) 0.0235(15) -0.0003(13) 0.0080(16) -0.0029(16)
C6_4 0.023(2) 0.025(2) 0.022(2) -0.0019(17) -0.0006(16) 0.0006(17)
F1_4 0.0260(15) 0.0471(14) 0.0123(16) -0.0044(13) -0.0031(12) -0.0117(11)
F2_4 0.0317(15) 0.0259(13) 0.0251(15) 0.0006(10) -0.0001(11) -0.0020(12)
F3_4 0.0283(18) 0.0274(17) 0.0343(15) 0.0013(12) 0.0083(14) -0.0034(11)
F4_4 0.0390(17) 0.0130(11) 0.0201(16) 0.0005(9) 0.0018(12) -0.0002(9)
F5_4 0.0305(14) 0.0403(15) 0.0184(12) 0.0003(10) 0.0104(9) 0.0019(10)
F6_4 0.109(4) 0.049(2) 0.0318(18) 0.0086(16) 0.008(4) -0.010(3)
F7_4 0.046(3) 0.060(3) 0.065(3) 0.020(2) 0.003(2) 0.012(2)
F8_4 0.073(5) 0.046(2) 0.030(2) -0.0125(17) 0.007(4) -0.002(4)
F9_4 0.0254(11) 0.0257(16) 0.0454(13) -0.0096(13) 0.0021(9) 0.0028(13)
F10_4 0.036(3) 0.0305(19) 0.0246(17) -0.0073(13) 0.0097(19) -0.0051(18)
F11_4 0.0323(19) 0.0338(18) 0.0547(17) -0.0135(14) -0.0026(14) -0.0094(12)
F12_4 0.0350(15) 0.0261(12) 0.0522(14) 0.0021(10) 0.0089(14) -0.0063(12)
F13_4 0.0242(18) 0.0344(18) 0.0557(15) -0.0028(13) -0.0025(16) 0.0011(12)
F14_4 0.041(3) 0.0230(19) 0.042(2) -0.0058(14) 0.012(2) 0.0008(19)
F15_4 0.0321(15) 0.031(3) 0.0211(15) -0.0058(15) -0.0002(12) -0.0022(17)
F16_4 0.032(3) 0.026(3) 0.0220(15) 0.0026(18) 0.0007(17) 0.0003(18)
F17_4 0.026(3) 0.038(3) 0.026(3) 0.009(2) 0.0064(18) 0.001(2)
F18_4 0.032(4) 0.022(2) 0.035(4) -0.001(2) 0.005(3) -0.001(2)
P1_4 0.0224(10) 0.0321(7) 0.0235(10) 0.0025(6) 0.0033(7) -0.0021(7)
C1_5 0.045(3) 0.042(2) 0.031(2) -0.002(2) 0.006(2) -0.011(2)
C2_5 0.035(3) 0.039(2) 0.028(2) -0.001(2) 0.005(2) -0.002(3)
C3_5 0.0188(19) 0.0289(19) 0.0329(19) -0.0016(16) 0.0027(17) -0.0016(17)
C4_5 0.0222(19) 0.0263(19) 0.049(2) -0.0018(17) 0.0038(17) -0.0047(16)
C5_5 0.028(3) 0.022(2) 0.022(2) -0.0001(17) 0.000(2) -0.002(2)
C6_5 0.024(3) 0.022(2) 0.021(2) 0.008(2) 0.007(2) 0.000(2)
F1_5 0.033(3) 0.057(4) 0.043(5) 0.014(3) 0.009(3) 0.006(3)
F2_5 0.058(3) 0.036(2) 0.026(2) 0.0137(17) -0.013(2) -0.026(2)
F3_5 0.049(4) 0.042(4) 0.031(3) -0.002(2) 0.017(3) -0.016(3)
F4_5 0.058(4) 0.058(4) 0.033(3) -0.005(3) 0.011(3) -0.024(3)
F5_5 0.056(4) 0.053(3) 0.074(5) -0.003(4) -0.002(3) 0.022(3)
F6_5 0.0294(19) 0.032(2) 0.026(2) 0.0073(17) 0.0131(16) 0.0047(16)
F7_5 0.035(2) 0.049(3) 0.0180(17) -0.0050(18) -0.0046(15) -0.007(2)
F8_5 0.051(5) 0.041(3) 0.019(2) -0.0058(19) -0.002(3) -0.004(3)
F9_5 0.0217(17) 0.028(3) 0.086(3) -0.008(3) 0.0062(18) -0.001(2)
F10_5 0.036(4) 0.042(4) 0.032(2) 0.000(2) 0.002(3) -0.009(3)
F11_5 0.034(3) 0.039(3) 0.060(3) -0.018(2) 0.000(2) -0.012(2)
F12_5 0.039(3) 0.0293(19) 0.065(2) 0.0123(16) 0.008(2) -0.006(2)
F13_5 0.020(2) 0.040(3) 0.055(2) 0.002(2) 0.003(2) 0.0042(18)
F14_5 0.019(3) 0.021(2) 0.027(2) -0.0050(16) 0.0013(19) -0.0064(18)
F15_5 0.046(3) 0.030(4) 0.035(3) 0.000(3) -0.016(2) -0.007(3)
F16_5 0.031(4) 0.026(4) 0.027(3) 0.005(3) 0.000(3) -0.001(3)
F17_5 0.025(4) 0.035(4) 0.029(4) 0.014(3) 0.007(3) 0.005(3)
F18_5 0.029(5) 0.022(2) 0.023(3) 0.0040(19) -0.002(3) 0.001(3)
P1_5 0.0304(18) 0.0199(11) 0.0155(10) -0.0059(8) 0.0030(13) -0.0156(12)

loop_
_atom_type_symbol
_atom_type_description
_atom_type_scat_dispersion_real
_atom_type_scat_dispersion_imag
_atom_type_scat_source
C C 0.0181 0.0091 'International Tables Vol C Tables 4.2.6.8 and 6.1.1.4'
H H 0.0000 0.0000 'International Tables Vol C Tables 4.2.6.8 and 6.1.1.4'
N N 0.0311 0.0180 'International Tables Vol C Tables 4.2.6.8 and 6.1.1.4'
F F 0.0727 0.0534 'International Tables Vol C Tables 4.2.6.8 and 6.1.1.4'
P P 0.2955 0.4335 'International Tables Vol C Tables 4.2.6.8 and 6.1.1.4'
Cu Cu -1.9646 0.5888 'International Tables Vol C Tables 4.2.6.8 and 6.1.1.4'

loop_
_geom_angle_atom_site_label_1
_geom_angle_atom_site_label_2
_geom_angle_atom_site_label_3
_geom_angle
_geom_angle_site_symmetry_1
_geom_angle_site_symmetry_3
_geom_angle_publ_flag
C1_1 Cu1 N1 175.97(7) . . ?
C1_1 Cu1 C1_2 143.12(7) . . ?
N1 Cu1 C1_2 34.89(6) . . ?
C1_2 N1 C1_3 118.09(14) . . ?
C1_2 N1 Cu1 95.36(10) . . ?
C1_3 N1 Cu1 113.95(11) . . ?
C1_2 N1 H1 109.5 . . ?
C1_3 N1 H1 109.5 . . ?
Cu1 N1 H1 109.5 . . ?
N1_1 C1_1 N2_1 104.45(14) . . ?
N1_1 C1_1 Cu1 130.07(13) . . ?
N2_1 C1_1 Cu1 125.47(13) . . ?
C1_1 N1_1 C2_1 111.00(15) . . ?
C1_1 N1_1 C4_1 123.78(15) . . ?
C2_1 N1_1 C4_1 125.08(15) . . ?
C3_1 C2_1 N1_1 106.90(15) . . ?
C3_1 C2_1 H2_1 126.5 . . ?
N1_1 C2_1 H2_1 126.5 . . ?
C1_1 N2_1 C3_1 111.18(14) . . ?
C1_1 N2_1 C16_1 122.76(14) . . ?
C3_1 N2_1 C16_1 125.93(14) . . ?
C2_1 C3_1 N2_1 106.46(16) . . ?
C2_1 C3_1 H3_1 126.8 . . ?
N2_1 C3_1 H3_1 126.8 . . ?
C9_1 C4_1 C5_1 123.34(17) . . ?
C9_1 C4_1 N1_1 118.85(16) . . ?
C5_1 C4_1 N1_1 117.81(16) . . ?
C6_1 C5_1 C4_1 116.99(18) . . ?
C6_1 C5_1 C10_1 120.98(18) . . ?
C4_1 C5_1 C10_1 121.96(18) . . ?
C7_1 C6_1 C5_1 120.98(19) . . ?
C7_1 C6_1 H6_1 119.5 . . ?
C5_1 C6_1 H6_1 119.5 . . ?
C6_1 C7_1 C8_1 120.76(19) . . ?
C6_1 C7_1 H7_1 119.6 . . ?
C8_1 C7_1 H7_1 119.6 . . ?
C7_1 C8_1 C9_1 121.02(19) . . ?
C7_1 C8_1 H8_1 119.5 . . ?
C9_1 C8_1 H8_1 119.5 . . ?
C8_1 C9_1 C4_1 116.89(18) . . ?
C8_1 C9_1 C13_1 121.56(17) . . ?
C4_1 C9_1 C13_1 121.55(16) . . ?
C11_1 C10_1 C5_1 112.4(2) . . ?
C11_1 C10_1 C12_1 111.02(19) . . ?
C5_1 C10_1 C12_1 110.33(18) . . ?
C11_1 C10_1 H10_1 107.6 . . ?
C5_1 C10_1 H10_1 107.6 . . ?
C12_1 C10_1 H10_1 107.6 . . ?
C10_1 C11_1 H11A_1 109.5 . . ?
C10_1 C11_1 H11B_1 109.5 . . ?
H11A_1 C11_1 H11B_1 109.5 . . ?
C10_1 C11_1 H11C_1 109.5 . . ?
H11A_1 C11_1 H11C_1 109.5 . . ?
H11B_1 C11_1 H11C_1 109.5 . . ?
C10_1 C12_1 H12A_1 109.5 . . ?
C10_1 C12_1 H12B_1 109.5 . . ?
H12A_1 C12_1 H12B_1 109.5 . . ?
C10_1 C12_1 H12C_1 109.5 . . ?
H12A_1 C12_1 H12C_1 109.5 . . ?
H12B_1 C12_1 H12C_1 109.5 . . ?
C9_1 C13_1 C14_1 110.68(18) . . ?
C9_1 C13_1 C15_1 113.90(18) . . ?
C14_1 C13_1 C15_1 109.68(17) . . ?
C9_1 C13_1 H13_1 107.4 . . ?
C14_1 C13_1 H13_1 107.4 . . ?
C15_1 C13_1 H13_1 107.4 . . ?
C13_1 C14_1 H14A_1 109.5 . . ?
C13_1 C14_1 H14B_1 109.5 . . ?
H14A_1 C14_1 H14B_1 109.5 . . ?
C13_1 C14_1 H14C_1 109.5 . . ?
H14A_1 C14_1 H14C_1 109.5 . . ?
H14B_1 C14_1 H14C_1 109.5 . . ?
C13_1 C15_1 H15A_1 109.5 . . ?
C13_1 C15_1 H15B_1 109.5 . . ?
H15A_1 C15_1 H15B_1 109.5 . . ?
C13_1 C15_1 H15C_1 109.5 . . ?
H15A_1 C15_1 H15C_1 109.5 . . ?
H15B_1 C15_1 H15C_1 109.5 . . ?
C17_1 C16_1 C21_1 123.55(16) . . ?
C17_1 C16_1 N2_1 117.95(15) . . ?
C21_1 C16_1 N2_1 118.50(16) . . ?
C18_1 C17_1 C16_1 117.19(16) . . ?
C18_1 C17_1 C22_1 120.02(16) . . ?
C16_1 C17_1 C22_1 122.79(16) . . ?
C19_1 C18_1 C17_1 120.79(18) . . ?
C19_1 C18_1 H18_1 119.6 . . ?
C17_1 C18_1 H18_1 119.6 . . ?
C20_1 C19_1 C18_1 120.58(17) . . ?
C20_1 C19_1 H19_1 119.7 . . ?
C18_1 C19_1 H19_1 119.7 . . ?
C19_1 C20_1 C21_1 120.98(17) . . ?
C19_1 C20_1 H20_1 119.5 . . ?
C21_1 C20_1 H20_1 119.5 . . ?
C20_1 C21_1 C16_1 116.91(17) . . ?
C20_1 C21_1 C25_1 120.73(17) . . ?
C16_1 C21_1 C25_1 122.28(16) . . ?
C17_1 C22_1 C24_1 111.31(16) . . ?
C17_1 C22_1 C23_1 110.87(15) . . ?
C24_1 C22_1 C23_1 110.64(17) . . ?
C17_1 C22_1 H22_1 108.0 . . ?
C24_1 C22_1 H22_1 108.0 . . ?
C23_1 C22_1 H22_1 108.0 . . ?
C22_1 C23_1 H23A_1 109.5 . . ?
C22_1 C23_1 H23B_1 109.5 . . ?
H23A_1 C23_1 H23B_1 109.5 . . ?
C22_1 C23_1 H23C_1 109.5 . . ?
H23A_1 C23_1 H23C_1 109.5 . . ?
H23B_1 C23_1 H23C_1 109.5 . . ?
C22_1 C24_1 H24A_1 109.5 . . ?
C22_1 C24_1 H24B_1 109.5 . . ?
H24A_1 C24_1 H24B_1 109.5 . . ?
C22_1 C24_1 H24C_1 109.5 . . ?
H24A_1 C24_1 H24C_1 109.5 . . ?
H24B_1 C24_1 H24C_1 109.5 . . ?
C21_1 C25_1 C27_1 110.01(18) . . ?
C21_1 C25_1 C26_1 112.59(17) . . ?
C27_1 C25_1 C26_1 110.17(17) . . ?
C21_1 C25_1 H25_1 108.0 . . ?
C27_1 C25_1 H25_1 108.0 . . ?
C26_1 C25_1 H25_1 108.0 . . ?
C25_1 C26_1 H26A_1 109.5 . . ?
C25_1 C26_1 H26B_1 109.5 . . ?
H26A_1 C26_1 H26B_1 109.5 . . ?
C25_1 C26_1 H26C_1 109.5 . . ?
H26A_1 C26_1 H26C_1 109.5 . . ?
H26B_1 C26_1 H26C_1 109.5 . . ?
C25_1 C27_1 H27A_1 109.5 . . ?
C25_1 C27_1 H27B_1 109.5 . . ?
H27A_1 C27_1 H27B_1 109.5 . . ?
C25_1 C27_1 H27C_1 109.5 . . ?
H27A_1 C27_1 H27C_1 109.5 . . ?
H27B_1 C27_1 H27C_1 109.5 . . ?
C6_2 C1_2 C2_2 120.40(18) . . ?
C6_2 C1_2 N1 121.29(16) . . ?
C2_2 C1_2 N1 117.90(17) . . ?
C6_2 C1_2 Cu1 104.68(12) . . ?
C2_2 C1_2 Cu1 107.55(13) . . ?
N1 C1_2 Cu1 49.75(8) . . ?
C3_2 C2_2 C1_2 119.4(2) . . ?
C3_2 C2_2 H2_2 120.3 . . ?
C1_2 C2_2 H2_2 120.3 . . ?
C4_2 C3_2 C2_2 120.8(2) . . ?
C4_2 C3_2 H3_2 119.6 . . ?
C2_2 C3_2 H3_2 119.6 . . ?
C3_2 C4_2 C5_2 119.5(2) . . ?
C3_2 C4_2 H4_2 120.3 . . ?
C5_2 C4_2 H4_2 120.3 . . ?
C4_2 C5_2 C6_2 120.5(2) . . ?
C4_2 C5_2 H5_2 119.7 . . ?
C6_2 C5_2 H5_2 119.7 . . ?
C1_2 C6_2 C5_2 119.36(19) . . ?
C1_2 C6_2 H6_2 120.3 . . ?
C5_2 C6_2 H6_2 120.3 . . ?
C2_3 C1_3 C6_3 120.57(17) . . ?
C2_3 C1_3 N1 118.46(15) . . ?
C6_3 C1_3 N1 120.96(16) . . ?
C1_3 C2_3 C3_3 119.92(18) . . ?
C1_3 C2_3 H2_3 120.0 . . ?
C3_3 C2_3 H2_3 120.0 . . ?
C4_3 C3_3 C2_3 119.96(19) . . ?
C4_3 C3_3 H3_3 120.0 . . ?
C2_3 C3_3 H3_3 120.0 . . ?
C3_3 C4_3 C5_3 119.77(19) . . ?
C3_3 C4_3 H4_3 120.1 . . ?
C5_3 C4_3 H4_3 120.1 . . ?
C4_3 C5_3 C6_3 120.74(19) . . ?
C4_3 C5_3 H5_3 119.6 . . ?
C6_3 C5_3 H5_3 119.6 . . ?
C1_3 C6_3 C5_3 119.03(19) . . ?
C1_3 C6_3 H6_3 120.5 . . ?
C5_3 C6_3 H6_3 120.5 . . ?
F5_4 C1_4 F4_4 105.4(4) . . ?
F5_4 C1_4 C2_4 102.1(5) . . ?
F4_4 C1_4 C2_4 107.1(6) . . ?
F5_4 C1_4 P1_4 115.2(4) . . ?
F4_4 C1_4 P1_4 112.5(4) . . ?
C2_4 C1_4 P1_4 113.6(6) . . ?
F8_4 C2_4 F6_4 103.4(12) . . ?
F8_4 C2_4 F7_4 117.4(9) . . ?
F6_4 C2_4 F7_4 109.2(10) . . ?
F8_4 C2_4 C1_4 107.5(11) . . ?
F6_4 C2_4 C1_4 112.5(8) . . ?
F7_4 C2_4 C1_4 107.1(10) . . ?
F10_4 C3_4 F9_4 107.3(4) . . ?
F10_4 C3_4 C4_4 103.5(4) . . ?
F9_4 C3_4 C4_4 103.3(3) . . ?
F10_4 C3_4 P1_4 110.6(4) . . ?
F9_4 C3_4 P1_4 111.8(3) . . ?
C4_4 C3_4 P1_4 119.3(3) . . ?
F12_4 C4_4 F13_4 109.0(4) . . ?
F12_4 C4_4 F11_4 108.1(3) . . ?
F13_4 C4_4 F11_4 107.4(4) . . ?
F12_4 C4_4 C3_4 111.7(3) . . ?
F13_4 C4_4 C3_4 112.0(3) . . ?
F11_4 C4_4 C3_4 108.5(3) . . ?
F15_4 C5_4 F14_4 118.1(8) . . ?
F15_4 C5_4 C6_4 105.1(8) . . ?
F14_4 C5_4 C6_4 106.6(9) . . ?
F15_4 C5_4 P1_4 103.9(6) . . ?
F14_4 C5_4 P1_4 99.5(5) . . ?
C6_4 C5_4 P1_4 124.6(6) . . ?
F17_4 C6_4 F18_4 106.0(11) . . ?
F17_4 C6_4 F16_4 105.8(10) . . ?
F18_4 C6_4 F16_4 111.7(8) . . ?
F17_4 C6_4 C5_4 106.9(7) . . ?
F18_4 C6_4 C5_4 112.1(11) . . ?
F16_4 C6_4 C5_4 113.7(10) . . ?
F2_4 P1_4 F3_4 89.4(3) . . ?
F2_4 P1_4 F1_4 178.4(4) . . ?
F3_4 P1_4 F1_4 92.2(3) . . ?
F2_4 P1_4 C1_4 96.6(3) . . ?
F3_4 P1_4 C1_4 84.8(3) . . ?
F1_4 P1_4 C1_4 83.6(3) . . ?
F2_4 P1_4 C5_4 87.6(3) . . ?
F3_4 P1_4 C5_4 175.4(4) . . ?
F1_4 P1_4 C5_4 90.8(4) . . ?
C1_4 P1_4 C5_4 98.9(4) . . ?
F2_4 P1_4 C3_4 92.2(3) . . ?
F3_4 P1_4 C3_4 86.4(3) . . ?
F1_4 P1_4 C3_4 87.8(3) . . ?
C1_4 P1_4 C3_4 167.4(3) . . ?
C5_4 P1_4 C3_4 90.3(4) . . ?
F4_5 C1_5 C2_5 101.5(11) . . ?
F4_5 C1_5 F5_5 105.5(8) . . ?
C2_5 C1_5 F5_5 97.8(9) . . ?
F4_5 C1_5 P1_5 112.6(8) . . ?
C2_5 C1_5 P1_5 136.9(11) . . ?
F5_5 C1_5 P1_5 97.6(6) . . ?
F7_5 C2_5 F8_5 103.5(14) . . ?
F7_5 C2_5 F6_5 111.4(16) . . ?
F8_5 C2_5 F6_5 108.1(17) . . ?
F7_5 C2_5 C1_5 109.5(15) . . ?
F8_5 C2_5 C1_5 116.6(17) . . ?
F6_5 C2_5 C1_5 107.7(13) . . ?
F13_5 C3_5 F10_5 105.1(7) . . ?
F13_5 C3_5 C4_5 104.9(5) . . ?
F10_5 C3_5 C4_5 106.4(7) . . ?
F13_5 C3_5 P1_5 109.4(5) . . ?
F10_5 C3_5 P1_5 112.0(7) . . ?
C4_5 C3_5 P1_5 118.1(4) . . ?
F9_5 C4_5 F11_5 105.8(6) . . ?
F9_5 C4_5 F12_5 108.2(6) . . ?
F11_5 C4_5 F12_5 106.9(5) . . ?
F9_5 C4_5 C3_5 113.6(5) . . ?
F11_5 C4_5 C3_5 111.1(5) . . ?
F12_5 C4_5 C3_5 110.9(5) . . ?
F15_5 C5_5 F14_5 82.1(10) . . ?
F15_5 C5_5 C6_5 103.6(12) . . ?
F14_5 C5_5 C6_5 99.3(12) . . ?
F15_5 C5_5 P1_5 118.7(12) . . ?
F14_5 C5_5 P1_5 123.7(11) . . ?
C6_5 C5_5 P1_5 121.4(9) . . ?
F16_5 C6_5 F18_5 101.1(14) . . ?
F16_5 C6_5 F17_5 109.1(16) . . ?
F18_5 C6_5 F17_5 108.5(17) . . ?
F16_5 C6_5 C5_5 111.1(15) . . ?
F18_5 C6_5 C5_5 112.5(16) . . ?
F17_5 C6_5 C5_5 113.7(12) . . ?
F1_5 P1_5 F3_5 90.5(7) . . ?
F1_5 P1_5 F2_5 172.8(6) . . ?
F3_5 P1_5 F2_5 92.5(4) . . ?
F1_5 P1_5 C3_5 91.3(5) . . ?
F3_5 P1_5 C3_5 85.3(4) . . ?
F2_5 P1_5 C3_5 95.5(4) . . ?
F1_5 P1_5 C5_5 91.1(8) . . ?
F3_5 P1_5 C5_5 176.0(7) . . ?
F2_5 P1_5 C5_5 85.5(6) . . ?
C3_5 P1_5 C5_5 98.4(6) . . ?
F1_5 P1_5 C1_5 86.4(5) . . ?
F3_5 P1_5 C1_5 86.8(5) . . ?
F2_5 P1_5 C1_5 87.2(4) . . ?
C3_5 P1_5 C1_5 171.8(5) . . ?
C5_5 P1_5 C1_5 89.5(6) . . ?

loop_
_geom_bond_atom_site_label_1
_geom_bond_atom_site_label_2
_geom_bond_distance
_geom_bond_site_symmetry_2
_geom_bond_publ_flag
Cu1 C1_1 1.8716(17) . ?
Cu1 N1 1.9492(15) . ?
Cu1 C1_2 2.5427(17) . ?
N1 C1_2 1.461(2) . ?
N1 C1_3 1.471(2) . ?
N1 H1 1.0000 . ?
C1_1 N1_1 1.353(2) . ?
C1_1 N2_1 1.358(2) . ?
N1_1 C2_1 1.384(2) . ?
N1_1 C4_1 1.445(2) . ?
C2_1 C3_1 1.348(3) . ?
C2_1 H2_1 0.9500 . ?
N2_1 C3_1 1.383(2) . ?
N2_1 C16_1 1.444(2) . ?
C3_1 H3_1 0.9500 . ?
C4_1 C9_1 1.401(3) . ?
C4_1 C5_1 1.402(3) . ?
C5_1 C6_1 1.396(3) . ?
C5_1 C10_1 1.522(3) . ?
C6_1 C7_1 1.377(3) . ?
C6_1 H6_1 0.9500 . ?
C7_1 C8_1 1.384(3) . ?
C7_1 H7_1 0.9500 . ?
C8_1 C9_1 1.394(3) . ?
C8_1 H8_1 0.9500 . ?
C9_1 C13_1 1.522(3) . ?
C10_1 C11_1 1.518(4) . ?
C10_1 C12_1 1.529(3) . ?
C10_1 H10_1 1.0000 . ?
C11_1 H11A_1 0.9800 . ?
C11_1 H11B_1 0.9800 . ?
C11_1 H11C_1 0.9800 . ?
C12_1 H12A_1 0.9800 . ?
C12_1 H12B_1 0.9800 . ?
C12_1 H12C_1 0.9800 . ?
C13_1 C14_1 1.524(3) . ?
C13_1 C15_1 1.526(3) . ?
C13_1 H13_1 1.0000 . ?
C14_1 H14A_1 0.9800 . ?
C14_1 H14B_1 0.9800 . ?
C14_1 H14C_1 0.9800 . ?
C15_1 H15A_1 0.9800 . ?
C15_1 H15B_1 0.9800 . ?
C15_1 H15C_1 0.9800 . ?
C16_1 C17_1 1.399(3) . ?
C16_1 C21_1 1.400(2) . ?
C17_1 C18_1 1.393(3) . ?
C17_1 C22_1 1.525(2) . ?
C18_1 C19_1 1.390(3) . ?
C18_1 H18_1 0.9500 . ?
C19_1 C20_1 1.383(3) . ?
C19_1 H19_1 0.9500 . ?
C20_1 C21_1 1.398(3) . ?
C20_1 H20_1 0.9500 . ?
C21_1 C25_1 1.521(3) . ?
C22_1 C24_1 1.531(3) . ?
C22_1 C23_1 1.532(3) . ?
C22_1 H22_1 1.0000 . ?
C23_1 H23A_1 0.9800 . ?
C23_1 H23B_1 0.9800 . ?
C23_1 H23C_1 0.9800 . ?
C24_1 H24A_1 0.9800 . ?
C24_1 H24B_1 0.9800 . ?
C24_1 H24C_1 0.9800 . ?
C25_1 C27_1 1.527(3) . ?
C25_1 C26_1 1.535(3) . ?
C25_1 H25_1 1.0000 . ?
C26_1 H26A_1 0.9800 . ?
C26_1 H26B_1 0.9800 . ?
C26_1 H26C_1 0.9800 . ?
C27_1 H27A_1 0.9800 . ?
C27_1 H27B_1 0.9800 . ?
C27_1 H27C_1 0.9800 . ?
C1_2 C6_2 1.384(3) . ?
C1_2 C2_2 1.389(3) . ?
C2_2 C3_2 1.383(3) . ?
C2_2 H2_2 0.9500 . ?
C3_2 C4_2 1.379(3) . ?
C3_2 H3_2 0.9500 . ?
C4_2 C5_2 1.384(3) . ?
C4_2 H4_2 0.9500 . ?
C5_2 C6_2 1.389(3) . ?
C5_2 H5_2 0.9500 . ?
C6_2 H6_2 0.9500 . ?
C1_3 C2_3 1.380(3) . ?
C1_3 C6_3 1.384(3) . ?
C2_3 C3_3 1.391(3) . ?
C2_3 H2_3 0.9500 . ?
C3_3 C4_3 1.380(3) . ?
C3_3 H3_3 0.9500 . ?
C4_3 C5_3 1.382(3) . ?
C4_3 H4_3 0.9500 . ?
C5_3 C6_3 1.391(3) . ?
C5_3 H5_3 0.9500 . ?
C6_3 H6_3 0.9500 . ?
C1_4 F5_4 1.283(7) . ?
C1_4 F4_4 1.364(8) . ?
C1_4 C2_4 1.555(14) . ?
C1_4 P1_4 1.922(7) . ?
C2_4 F8_4 1.35(2) . ?
C2_4 F6_4 1.370(14) . ?
C2_4 F7_4 1.396(13) . ?
C3_4 F10_4 1.373(9) . ?
C3_4 F9_4 1.375(6) . ?
C3_4 C4_4 1.539(5) . ?
C3_4 P1_4 1.981(5) . ?
C4_4 F12_4 1.327(5) . ?
C4_4 F13_4 1.332(5) . ?
C4_4 F11_4 1.346(6) . ?
C5_4 F15_4 1.392(11) . ?
C5_4 F14_4 1.393(13) . ?
C5_4 C6_4 1.450(17) . ?
C5_4 P1_4 1.974(8) . ?
C6_4 F17_4 1.337(16) . ?
C6_4 F18_4 1.345(17) . ?
C6_4 F16_4 1.370(15) . ?
F1_4 P1_4 1.781(8) . ?
F2_4 P1_4 1.587(4) . ?
F3_4 P1_4 1.632(7) . ?
C1_5 F4_5 1.320(14) . ?
C1_5 C2_5 1.37(2) . ?
C1_5 F5_5 1.782(15) . ?
C1_5 P1_5 2.013(12) . ?
C2_5 F7_5 1.262(17) . ?
C2_5 F8_5 1.32(3) . ?
C2_5 F6_5 1.35(2) . ?
C3_5 F13_5 1.345(9) . ?
C3_5 F10_5 1.349(15) . ?
C3_5 C4_5 1.527(8) . ?
C3_5 P1_5 1.892(7) . ?
C4_5 F9_5 1.309(8) . ?
C4_5 F11_5 1.329(9) . ?
C4_5 F12_5 1.348(8) . ?
C5_5 F15_5 1.354(18) . ?
C5_5 F14_5 1.40(2) . ?
C5_5 C6_5 1.70(2) . ?
C5_5 P1_5 1.917(13) . ?
C6_5 F16_5 1.27(2) . ?
C6_5 F18_5 1.30(3) . ?
C6_5 F17_5 1.35(2) . ?
F1_5 P1_5 1.407(13) . ?
F2_5 P1_5 1.616(8) . ?
F3_5 P1_5 1.610(10) . ?
